data_7706599
loop_
_publ_author_name
'Mote, Nilesh R.'
'Gaikwad, Shahaji R.'
'Khopade, Kishor V.'
'Gonnade, Rajesh G.'
'Chikkali, Samir H.'

_publ_section_title
;
 Controlled di-lithiation enabled synthesis of phosphine-sulfonamide
 ligands and implications in ethylene oligomerization.
;
_journal_issue 10
_journal_name_full 'Dalton transactions (Cambridge, England : 2003)'
_journal_page_first 3717
_journal_page_last 3723
_journal_paper_doi 10.1039/d1dt00093d
_journal_volume 50
_journal_year 2021
_chemical_formula_moiety 'C25 H22 N O2 P S'
_chemical_formula_sum 'C25 H22 N O2 P S'
_chemical_formula_weight 431.46
_space_group_crystal_system triclinic
_space_group_IT_number 2
_space_group_name_Hall '-P 1'
_space_group_name_H-M_alt 'P -1'
_atom_sites_solution_hydrogens mixed
_audit_creation_method SHELXL-2014/7
_audit_update_record
;
2020-01-13 deposited with the CCDC.	2021-02-04 downloaded from the CCDC.
;
_cell_angle_alpha 76.414(2)
_cell_angle_beta 81.176(2)
_cell_angle_gamma 65.105(2)
_cell_formula_units_Z 2
_cell_length_a 10.0641(6)
_cell_length_b 10.8548(6)
_cell_length_c 11.1095(6)
_cell_measurement_reflns_used 9187
_cell_measurement_temperature 100(2)
_cell_measurement_theta_max 32.54
_cell_measurement_theta_min 2.38
_cell_volume 1068.02(11)
_computing_cell_refinement 'SAINT (Bruker, 2016)'
_computing_data_collection 'APEX3 (Bruker, 2016)'
_computing_data_reduction 'SAINT (Bruker, 2016)'
_computing_molecular_graphics 'Bruker SHELXTL'
_computing_publication_material 'Bruker SHELXTL'
_computing_structure_refinement 'SHELXL-2014/7 (Sheldrick, 2014)'
_computing_structure_solution 'SHELXS-97 (Sheldrick 2008)'
_diffrn_ambient_temperature 100(2)
_diffrn_detector 'Photon II CPAD Area Detector'
_diffrn_detector_area_resol_mean 7.39
_diffrn_measured_fraction_theta_full 0.994
_diffrn_measured_fraction_theta_max 0.995
_diffrn_measurement_device '\k-geometry diffractometer'
_diffrn_measurement_device_type 'Bruker D8 VENTURE Kappa Duo PHOTON II CPAD'
_diffrn_measurement_method '\f and \w scans'
_diffrn_radiation_monochromator 'multilayer mirrors'
_diffrn_radiation_type MoK\a
_diffrn_radiation_wavelength 0.71073
_diffrn_reflns_av_R_equivalents 0.0305
_diffrn_reflns_av_unetI/netI 0.0116
_diffrn_reflns_Laue_measured_fraction_full 0.994
_diffrn_reflns_Laue_measured_fraction_max 0.995
_diffrn_reflns_limit_h_max 13
_diffrn_reflns_limit_h_min -13
_diffrn_reflns_limit_k_max 14
_diffrn_reflns_limit_k_min -14
_diffrn_reflns_limit_l_max 14
_diffrn_reflns_limit_l_min -14
_diffrn_reflns_number 71397
_diffrn_reflns_point_group_measured_fraction_full 0.994
_diffrn_reflns_point_group_measured_fraction_max 0.995
_diffrn_reflns_theta_full 25.242
_diffrn_reflns_theta_max 28.000
_diffrn_reflns_theta_min 2.683
_diffrn_source 'micro-focus sealed tube'
_diffrn_source_type 'Incoatech I\mS HB'
_exptl_absorpt_coefficient_mu 0.249
_exptl_absorpt_correction_T_max 0.983
_exptl_absorpt_correction_T_min 0.954
_exptl_absorpt_correction_type multi-scan
_exptl_absorpt_process_details 'SADABS (BRUKER, 2016)'
_exptl_crystal_colour COLOURLESS
_exptl_crystal_density_diffrn 1.342
_exptl_crystal_description PLATE
_exptl_crystal_F_000 452
_exptl_crystal_size_max 0.190
_exptl_crystal_size_mid 0.110
_exptl_crystal_size_min 0.070
_refine_diff_density_max 1.176
_refine_diff_density_min -0.330
_refine_diff_density_rms 0.051
_refine_ls_extinction_method none
_refine_ls_goodness_of_fit_ref 1.052
_refine_ls_hydrogen_treatment mixed
_refine_ls_matrix_type full
_refine_ls_number_parameters 276
_refine_ls_number_reflns 5123
_refine_ls_number_restraints 0
_refine_ls_restrained_S_all 1.052
_refine_ls_R_factor_all 0.0367
_refine_ls_R_factor_gt 0.0348
_refine_ls_shift/su_max 0.001
_refine_ls_shift/su_mean 0.000
_refine_ls_structure_factor_coef Fsqd
_refine_ls_weighting_details 'w=1/[\s^2^(Fo^2^)+(0.0358P)^2^+0.8545P] where P=(Fo^2^+2Fc^2^)/3'
_refine_ls_weighting_scheme calc
_refine_ls_wR_factor_gt 0.0852
_refine_ls_wR_factor_ref 0.0865
_reflns_Friedel_coverage 0.000
_reflns_number_gt 4842
_reflns_number_total 5123
_reflns_threshold_expression 'I > 2\s(I)'
_cod_data_source_file d1dt00093d2.cif
_cod_data_source_block mo_NM501_0m
_cod_depositor_comments
;
The following automatic conversions were performed:

data item '_exptl_absorpt_correction_type' value 'MULTI-SCAN' was
changed to 'multi-scan' in accordance with the
/home/data/users/saulius/crontab/automatic-downloads/rss-feeds/RSC/lib/dictionaries/cif_core.dic
dictionary named 'cif_core.dic' version 2.4.2 last updated on
2011-04-26.

Automatic conversion script
Id: cif_fix_values 7556 2019-12-06 15:28:31Z antanas 

 Adding full bibliography for 7706599--7706603.cif.
;
_cod_database_code 7706599
_shelx_shelxl_version_number 2014/7
_shelx_space_group_comment
;
The symmetry employed for this shelxl refinement is uniquely defined
by the following loop, which should always be used as a source of
symmetry information in preference to the above space-group names.
They are only intended as comments.
;
_shelx_estimated_absorpt_t_min 0.954
_shelx_estimated_absorpt_t_max 0.983

loop_
_space_group_symop_operation_xyz
'x, y, z'
'-x, -y, -z'

loop_
_atom_site_label
_atom_site_type_symbol
_atom_site_fract_x
_atom_site_fract_y
_atom_site_fract_z
_atom_site_U_iso_or_equiv
_atom_site_adp_type
_atom_site_occupancy
_atom_site_site_symmetry_order
_atom_site_calc_flag
_atom_site_refinement_flags_posn
_atom_site_refinement_flags_adp
_atom_site_refinement_flags_occupancy
_atom_site_disorder_assembly
_atom_site_disorder_group
S1 S 0.45778(4) 0.73607(3) 0.95780(3) 0.01522(8) Uani 1 1 d . . . . .
P1 P 0.27924(3) 0.58608(3) 0.71599(3) 0.01274(8) Uani 1 1 d . . . . .
O1 O 0.56436(11) 0.60363(11) 1.01135(10) 0.0221(2) Uani 1 1 d . . . . .
O2 O 0.39784(12) 0.84378(11) 1.02897(10) 0.0235(2) Uani 1 1 d . . . . .
N1 N 0.32586(12) 0.70085(12) 0.92428(10) 0.0142(2) Uani 1 1 d . . . . .
H1N H 0.357(2) 0.620(2) 0.9182(18) 0.026(5) Uiso 1 1 d . . . . .
C1 C 0.25332(14) 0.61446(13) 0.55077(12) 0.0148(2) Uani 1 1 d . . . . .
C2 C 0.35216(15) 0.65688(14) 0.46709(13) 0.0190(3) Uani 1 1 d . . . . .
H2 H 0.4239 0.6752 0.4975 0.023 Uiso 1 1 calc R U . . .
C3 C 0.34588(15) 0.67234(14) 0.33993(13) 0.0205(3) Uani 1 1 d . . . . .
H3 H 0.4125 0.7022 0.2839 0.025 Uiso 1 1 calc R U . . .
C4 C 0.24314(16) 0.64439(14) 0.29488(13) 0.0209(3) Uani 1 1 d . . . . .
H4 H 0.2407 0.6525 0.2081 0.025 Uiso 1 1 calc R U . . .
C5 C 0.14367(18) 0.60457(16) 0.37659(13) 0.0253(3) Uani 1 1 d . . . . .
H5 H 0.0715 0.5875 0.3454 0.030 Uiso 1 1 calc R U . . .
C6 C 0.14816(17) 0.58924(16) 0.50377(13) 0.0219(3) Uani 1 1 d . . . . .
H6 H 0.0795 0.5615 0.5589 0.026 Uiso 1 1 calc R U . . .
C7 C 0.16425(14) 0.49215(14) 0.78976(12) 0.0150(2) Uani 1 1 d . . . . .
C8 C 0.23664(16) 0.34868(15) 0.82179(14) 0.0213(3) Uani 1 1 d . . . . .
H8 H 0.3388 0.3055 0.8012 0.026 Uiso 1 1 calc R U . . .
C9 C 0.16080(18) 0.26811(16) 0.88364(15) 0.0263(3) Uani 1 1 d . . . . .
H9 H 0.2111 0.1705 0.9049 0.032 Uiso 1 1 calc R U . . .
C10 C 0.01210(18) 0.33063(17) 0.91400(13) 0.0244(3) Uani 1 1 d . . . . .
H10 H -0.0396 0.2758 0.9569 0.029 Uiso 1 1 calc R U . . .
C11 C -0.06189(16) 0.47285(17) 0.88205(13) 0.0218(3) Uani 1 1 d . . . . .
H11 H -0.1642 0.5152 0.9026 0.026 Uiso 1 1 calc R U . . .
C12 C 0.01367(15) 0.55390(15) 0.81979(12) 0.0179(3) Uani 1 1 d . . . . .
H12 H -0.0374 0.6514 0.7978 0.021 Uiso 1 1 calc R U . . .
C13 C 0.17182(13) 0.75973(13) 0.75041(12) 0.0131(2) Uani 1 1 d . . . . .
C14 C 0.05382(14) 0.85806(14) 0.68125(12) 0.0169(3) Uani 1 1 d . . . . .
H14 H 0.0256 0.8335 0.6156 0.020 Uiso 1 1 calc R U . . .
C15 C -0.02257(15) 0.99016(14) 0.70639(13) 0.0188(3) Uani 1 1 d . . . . .
H15 H -0.1017 1.0556 0.6581 0.023 Uiso 1 1 calc R U . . .
C16 C 0.01775(15) 1.02599(14) 0.80291(13) 0.0199(3) Uani 1 1 d . . . . .
H16 H -0.0341 1.1165 0.8204 0.024 Uiso 1 1 calc R U . . .
C17 C 0.13265(15) 0.93117(14) 0.87385(12) 0.0171(3) Uani 1 1 d . . . . .
H17 H 0.1585 0.9563 0.9404 0.020 Uiso 1 1 calc R U . . .
C18 C 0.21059(13) 0.79861(13) 0.84767(11) 0.0128(2) Uani 1 1 d . . . . .
C19 C 0.53297(14) 0.79924(14) 0.81541(12) 0.0162(2) Uani 1 1 d . . . . .
C20 C 0.55246(17) 0.92146(15) 0.79958(15) 0.0243(3) Uani 1 1 d . . . . .
H20 H 0.5217 0.9740 0.8636 0.029 Uiso 1 1 calc R U . . .
C21 C 0.61798(18) 0.96530(17) 0.68801(17) 0.0307(4) Uani 1 1 d . . . . .
H21 H 0.6319 1.0487 0.6764 0.037 Uiso 1 1 calc R U . . .
C22 C 0.66357(16) 0.89007(18) 0.59327(15) 0.0280(3) Uani 1 1 d . . . . .
C23 C 0.64298(17) 0.76754(17) 0.61198(14) 0.0262(3) Uani 1 1 d . . . . .
H23 H 0.6739 0.7148 0.5481 0.031 Uiso 1 1 calc R U . . .
C24 C 0.57808(16) 0.72146(15) 0.72250(13) 0.0210(3) Uani 1 1 d . . . . .
H24 H 0.5647 0.6378 0.7344 0.025 Uiso 1 1 calc R U . . .
C25 C 0.7341(2) 0.9387(2) 0.47229(18) 0.0418(5) Uani 1 1 d . . . . .
H25A H 0.6677 0.9670 0.4057 0.063 Uiso 1 1 calc R U . . .
H25B H 0.8264 0.8632 0.4530 0.063 Uiso 1 1 calc R U . . .
H25C H 0.7541 1.0175 0.4796 0.063 Uiso 1 1 calc R U . . .

loop_
_atom_site_aniso_label
_atom_site_aniso_U_11
_atom_site_aniso_U_22
_atom_site_aniso_U_33
_atom_site_aniso_U_23
_atom_site_aniso_U_13
_atom_site_aniso_U_12
S1 0.01764(16) 0.01661(16) 0.01350(15) -0.00020(11) -0.00450(11) -0.00908(12)
P1 0.01261(15) 0.01208(15) 0.01331(15) -0.00250(11) -0.00133(11) -0.00450(12)
O1 0.0231(5) 0.0209(5) 0.0226(5) 0.0058(4) -0.0118(4) -0.0109(4)
O2 0.0285(5) 0.0276(5) 0.0204(5) -0.0093(4) -0.0023(4) -0.0143(5)
N1 0.0162(5) 0.0128(5) 0.0146(5) -0.0005(4) -0.0033(4) -0.0072(4)
C1 0.0159(6) 0.0126(6) 0.0139(6) -0.0030(4) -0.0004(5) -0.0038(5)
C2 0.0151(6) 0.0199(6) 0.0186(6) -0.0024(5) -0.0006(5) -0.0046(5)
C3 0.0172(6) 0.0185(6) 0.0180(6) -0.0006(5) 0.0033(5) -0.0028(5)
C4 0.0278(7) 0.0165(6) 0.0139(6) -0.0042(5) 0.0003(5) -0.0043(5)
C5 0.0360(8) 0.0302(8) 0.0171(7) -0.0053(6) -0.0025(6) -0.0197(7)
C6 0.0275(7) 0.0291(7) 0.0157(6) -0.0044(5) 0.0008(5) -0.0183(6)
C7 0.0185(6) 0.0181(6) 0.0125(5) -0.0027(5) -0.0014(5) -0.0110(5)
C8 0.0209(7) 0.0191(7) 0.0258(7) -0.0019(5) -0.0033(5) -0.0105(5)
C9 0.0350(8) 0.0200(7) 0.0290(8) 0.0009(6) -0.0069(6) -0.0173(6)
C10 0.0356(8) 0.0353(8) 0.0153(6) -0.0047(6) 0.0017(6) -0.0277(7)
C11 0.0223(7) 0.0357(8) 0.0156(6) -0.0100(6) 0.0034(5) -0.0182(6)
C12 0.0199(6) 0.0229(6) 0.0140(6) -0.0056(5) -0.0006(5) -0.0106(5)
C13 0.0122(5) 0.0127(5) 0.0140(6) -0.0025(4) 0.0001(4) -0.0050(5)
C14 0.0154(6) 0.0173(6) 0.0179(6) -0.0033(5) -0.0035(5) -0.0059(5)
C15 0.0150(6) 0.0153(6) 0.0216(7) -0.0014(5) -0.0030(5) -0.0022(5)
C16 0.0200(6) 0.0142(6) 0.0226(7) -0.0055(5) 0.0009(5) -0.0039(5)
C17 0.0199(6) 0.0162(6) 0.0161(6) -0.0050(5) 0.0005(5) -0.0077(5)
C18 0.0125(5) 0.0139(6) 0.0121(5) -0.0005(4) 0.0005(4) -0.0070(5)
C19 0.0137(6) 0.0161(6) 0.0183(6) 0.0016(5) -0.0039(5) -0.0071(5)
C20 0.0241(7) 0.0206(7) 0.0310(8) -0.0018(6) -0.0029(6) -0.0129(6)
C21 0.0265(8) 0.0247(8) 0.0415(9) 0.0057(7) -0.0019(7) -0.0172(6)
C22 0.0147(6) 0.0343(8) 0.0284(8) 0.0098(6) -0.0032(6) -0.0110(6)
C23 0.0204(7) 0.0329(8) 0.0219(7) -0.0026(6) 0.0015(5) -0.0099(6)
C24 0.0206(7) 0.0203(7) 0.0217(7) -0.0018(5) -0.0002(5) -0.0094(5)
C25 0.0250(8) 0.0552(12) 0.0350(9) 0.0161(8) 0.0001(7) -0.0198(8)

loop_
_atom_type_symbol
_atom_type_description
_atom_type_scat_dispersion_real
_atom_type_scat_dispersion_imag
_atom_type_scat_source
C C 0.0033 0.0016 'International Tables Vol C Tables 4.2.6.8 and 6.1.1.4'
H H 0.0000 0.0000 'International Tables Vol C Tables 4.2.6.8 and 6.1.1.4'
N N 0.0061 0.0033 'International Tables Vol C Tables 4.2.6.8 and 6.1.1.4'
O O 0.0106 0.0060 'International Tables Vol C Tables 4.2.6.8 and 6.1.1.4'
S S 0.1246 0.1234 'International Tables Vol C Tables 4.2.6.8 and 6.1.1.4'
P P 0.1023 0.0942 'International Tables Vol C Tables 4.2.6.8 and 6.1.1.4'

loop_
_geom_angle_atom_site_label_1
_geom_angle_atom_site_label_2
_geom_angle_atom_site_label_3
_geom_angle
_geom_angle_site_symmetry_1
_geom_angle_site_symmetry_3
_geom_angle_publ_flag
O2 S1 O1 118.84(6) . . ?
O2 S1 N1 109.82(6) . . ?
O1 S1 N1 104.11(6) . . ?
O2 S1 C19 107.92(6) . . ?
O1 S1 C19 109.00(6) . . ?
N1 S1 C19 106.51(6) . . ?
C1 P1 C7 103.14(6) . . ?
C1 P1 C13 101.74(6) . . ?
C7 P1 C13 102.79(6) . . ?
C18 N1 S1 122.77(9) . . ?
C18 N1 H1N 117.7(14) . . ?
S1 N1 H1N 110.2(14) . . ?
C6 C1 C2 118.66(12) . . ?
C6 C1 P1 124.39(10) . . ?
C2 C1 P1 116.85(10) . . ?
C3 C2 C1 120.49(13) . . ?
C3 C2 H2 119.8 . . ?
C1 C2 H2 119.8 . . ?
C4 C3 C2 120.21(13) . . ?
C4 C3 H3 119.9 . . ?
C2 C3 H3 119.9 . . ?
C3 C4 C5 119.72(13) . . ?
C3 C4 H4 120.1 . . ?
C5 C4 H4 120.1 . . ?
C4 C5 C6 120.72(14) . . ?
C4 C5 H5 119.6 . . ?
C6 C5 H5 119.6 . . ?
C5 C6 C1 120.18(13) . . ?
C5 C6 H6 119.9 . . ?
C1 C6 H6 119.9 . . ?
C8 C7 C12 118.89(12) . . ?
C8 C7 P1 116.11(10) . . ?
C12 C7 P1 124.95(10) . . ?
C9 C8 C7 120.75(14) . . ?
C9 C8 H8 119.6 . . ?
C7 C8 H8 119.6 . . ?
C10 C9 C8 119.79(14) . . ?
C10 C9 H9 120.1 . . ?
C8 C9 H9 120.1 . . ?
C9 C10 C11 120.28(13) . . ?
C9 C10 H10 119.9 . . ?
C11 C10 H10 119.9 . . ?
C10 C11 C12 120.09(14) . . ?
C10 C11 H11 120.0 . . ?
C12 C11 H11 120.0 . . ?
C11 C12 C7 120.19(13) . . ?
C11 C12 H12 119.9 . . ?
C7 C12 H12 119.9 . . ?
C14 C13 C18 118.01(12) . . ?
C14 C13 P1 122.64(10) . . ?
C18 C13 P1 119.33(9) . . ?
C15 C14 C13 121.58(12) . . ?
C15 C14 H14 119.2 . . ?
C13 C14 H14 119.2 . . ?
C14 C15 C16 119.32(13) . . ?
C14 C15 H15 120.3 . . ?
C16 C15 H15 120.3 . . ?
C17 C16 C15 120.66(13) . . ?
C17 C16 H16 119.7 . . ?
C15 C16 H16 119.7 . . ?
C16 C17 C18 120.02(12) . . ?
C16 C17 H17 120.0 . . ?
C18 C17 H17 120.0 . . ?
C17 C18 C13 120.41(12) . . ?
C17 C18 N1 119.19(11) . . ?
C13 C18 N1 120.33(11) . . ?
C24 C19 C20 121.10(13) . . ?
C24 C19 S1 118.76(10) . . ?
C20 C19 S1 120.07(11) . . ?
C19 C20 C21 118.62(15) . . ?
C19 C20 H20 120.7 . . ?
C21 C20 H20 120.7 . . ?
C22 C21 C20 121.57(14) . . ?
C22 C21 H21 119.2 . . ?
C20 C21 H21 119.2 . . ?
C21 C22 C23 118.51(14) . . ?
C21 C22 C25 121.21(16) . . ?
C23 C22 C25 120.27(17) . . ?
C24 C23 C22 121.04(15) . . ?
C24 C23 H23 119.5 . . ?
C22 C23 H23 119.5 . . ?
C23 C24 C19 119.15(14) . . ?
C23 C24 H24 120.4 . . ?
C19 C24 H24 120.4 . . ?
C22 C25 H25A 109.5 . . ?
C22 C25 H25B 109.5 . . ?
H25A C25 H25B 109.5 . . ?
C22 C25 H25C 109.5 . . ?
H25A C25 H25C 109.5 . . ?
H25B C25 H25C 109.5 . . ?

loop_
_geom_bond_atom_site_label_1
_geom_bond_atom_site_label_2
_geom_bond_distance
_geom_bond_site_symmetry_2
_geom_bond_publ_flag
S1 O2 1.4318(11) . ?
S1 O1 1.4377(10) . ?
S1 N1 1.6412(11) . ?
S1 C19 1.7621(14) . ?
P1 C1 1.8291(13) . ?
P1 C7 1.8331(13) . ?
P1 C13 1.8341(13) . ?
N1 C18 1.4278(16) . ?
N1 H1N 0.81(2) . ?
C1 C6 1.3957(19) . ?
C1 C2 1.4024(18) . ?
C2 C3 1.3911(19) . ?
C2 H2 0.9500 . ?
C3 C4 1.381(2) . ?
C3 H3 0.9500 . ?
C4 C5 1.384(2) . ?
C4 H4 0.9500 . ?
C5 C6 1.3889(19) . ?
C5 H5 0.9500 . ?
C6 H6 0.9500 . ?
C7 C8 1.3953(19) . ?
C7 C12 1.3971(19) . ?
C8 C9 1.392(2) . ?
C8 H8 0.9500 . ?
C9 C10 1.383(2) . ?
C9 H9 0.9500 . ?
C10 C11 1.385(2) . ?
C10 H10 0.9500 . ?
C11 C12 1.3953(19) . ?
C11 H11 0.9500 . ?
C12 H12 0.9500 . ?
C13 C14 1.4026(17) . ?
C13 C18 1.4072(17) . ?
C14 C15 1.3854(19) . ?
C14 H14 0.9500 . ?
C15 C16 1.389(2) . ?
C15 H15 0.9500 . ?
C16 C17 1.3835(19) . ?
C16 H16 0.9500 . ?
C17 C18 1.3953(18) . ?
C17 H17 0.9500 . ?
C19 C24 1.388(2) . ?
C19 C20 1.3887(19) . ?
C20 C21 1.391(2) . ?
C20 H20 0.9500 . ?
C21 C22 1.388(3) . ?
C21 H21 0.9500 . ?
C22 C23 1.394(2) . ?
C22 C25 1.509(2) . ?
C23 C24 1.387(2) . ?
C23 H23 0.9500 . ?
C24 H24 0.9500 . ?
C25 H25A 0.9800 . ?
C25 H25B 0.9800 . ?
C25 H25C 0.9800 . ?

loop_
_geom_torsion_atom_site_label_1
_geom_torsion_atom_site_label_2
_geom_torsion_atom_site_label_3
_geom_torsion_atom_site_label_4
_geom_torsion
_geom_torsion_site_symmetry_1
_geom_torsion_site_symmetry_2
_geom_torsion_site_symmetry_3
_geom_torsion_site_symmetry_4
_geom_torsion_publ_flag
O2 S1 N1 C18 64.21(12) . . . . ?
O1 S1 N1 C18 -167.53(10) . . . . ?
C19 S1 N1 C18 -52.40(12) . . . . ?
C7 P1 C1 C6 10.09(13) . . . . ?
C13 P1 C1 C6 -96.21(12) . . . . ?
C7 P1 C1 C2 -166.13(10) . . . . ?
C13 P1 C1 C2 87.57(11) . . . . ?
C6 C1 C2 C3 -0.5(2) . . . . ?
P1 C1 C2 C3 175.95(10) . . . . ?
C1 C2 C3 C4 -0.8(2) . . . . ?
C2 C3 C4 C5 1.8(2) . . . . ?
C3 C4 C5 C6 -1.5(2) . . . . ?
C4 C5 C6 C1 0.2(2) . . . . ?
C2 C1 C6 C5 0.8(2) . . . . ?
P1 C1 C6 C5 -175.39(12) . . . . ?
C1 P1 C7 C8 98.35(11) . . . . ?
C13 P1 C7 C8 -156.15(10) . . . . ?
C1 P1 C7 C12 -84.36(12) . . . . ?
C13 P1 C7 C12 21.14(12) . . . . ?
C12 C7 C8 C9 -0.6(2) . . . . ?
P1 C7 C8 C9 176.89(11) . . . . ?
C7 C8 C9 C10 -0.1(2) . . . . ?
C8 C9 C10 C11 0.6(2) . . . . ?
C9 C10 C11 C12 -0.5(2) . . . . ?
C10 C11 C12 C7 -0.2(2) . . . . ?
C8 C7 C12 C11 0.73(19) . . . . ?
P1 C7 C12 C11 -176.49(10) . . . . ?
C1 P1 C13 C14 25.56(12) . . . . ?
C7 P1 C13 C14 -81.02(12) . . . . ?
C1 P1 C13 C18 -152.64(10) . . . . ?
C7 P1 C13 C18 100.78(10) . . . . ?
C18 C13 C14 C15 0.43(19) . . . . ?
P1 C13 C14 C15 -177.79(10) . . . . ?
C13 C14 C15 C16 -0.5(2) . . . . ?
C14 C15 C16 C17 -0.2(2) . . . . ?
C15 C16 C17 C18 0.9(2) . . . . ?
C16 C17 C18 C13 -0.92(19) . . . . ?
C16 C17 C18 N1 -178.09(12) . . . . ?
C14 C13 C18 C17 0.27(18) . . . . ?
P1 C13 C18 C17 178.55(9) . . . . ?
C14 C13 C18 N1 177.41(11) . . . . ?
P1 C13 C18 N1 -4.31(16) . . . . ?
S1 N1 C18 C17 -50.64(15) . . . . ?
S1 N1 C18 C13 132.19(11) . . . . ?
O2 S1 C19 C24 -170.38(11) . . . . ?
O1 S1 C19 C24 59.27(12) . . . . ?
N1 S1 C19 C24 -52.51(12) . . . . ?
O2 S1 C19 C20 12.56(13) . . . . ?
O1 S1 C19 C20 -117.79(12) . . . . ?
N1 S1 C19 C20 130.43(12) . . . . ?
C24 C19 C20 C21 0.2(2) . . . . ?
S1 C19 C20 C21 177.22(12) . . . . ?
C19 C20 C21 C22 0.1(2) . . . . ?
C20 C21 C22 C23 -0.3(2) . . . . ?
C20 C21 C22 C25 179.78(15) . . . . ?
C21 C22 C23 C24 0.2(2) . . . . ?
C25 C22 C23 C24 -179.87(14) . . . . ?
C22 C23 C24 C19 0.1(2) . . . . ?
C20 C19 C24 C23 -0.3(2) . . . . ?
S1 C19 C24 C23 -177.35(11) . . . . ?
